data_7040961
loop_
_publ_author_name
'Almenara, N.'
'Ibarlucea, L.'
'Mendicute-Fierro, C'
'Seco, J. M.'
'Rodr\'iguez-Di\'eguez, A'
'Garralda, M. A.'
'Huertos, M. A.'

_publ_section_title
;
 A pentacoordinated norbornenyl-acyl-rhodium(iii) complex as a likely
 intermediate in the catalytic hydroacylation of norbornadiene.
;
_journal_issue 46
_journal_name_full 'Dalton transactions (Cambridge, England : 2003)'
_journal_page_first 18502
_journal_page_last 18509
_journal_paper_doi 10.1039/c6dt03778j
_journal_volume 45
_journal_year 2016
_chemical_formula_sum 'C37 H31 Cl5 F3 N O P Rh'
_chemical_formula_weight 873.76
_chemical_name_systematic
;
 ?
;
_space_group_crystal_system triclinic
_space_group_IT_number 2
_space_group_name_Hall '-P 1'
_space_group_name_H-M_alt 'P -1'
_symmetry_space_group_name_Hall '-P 1'
_symmetry_space_group_name_H-M 'P -1'
_atom_sites_solution_hydrogens mixed
_audit_creation_method SHELXL-2014
_audit_update_record
;
2016-09-21 deposited with the CCDC.
2016-10-18 downloaded from the CCDC.
;
_cell_angle_alpha 70.085(5)
_cell_angle_beta 76.102(6)
_cell_angle_gamma 76.715(6)
_cell_formula_units_Z 2
_cell_length_a 10.2512(11)
_cell_length_b 12.494(2)
_cell_length_c 13.7147(17)
_cell_measurement_reflns_used 8171
_cell_measurement_temperature 100(2)
_cell_measurement_theta_max 28.89
_cell_measurement_theta_min 2.39
_cell_volume 1582.0(4)
_computing_cell_refinement 'Bruker Apex II'
_computing_data_collection 'Bruker ApexII'
_computing_data_reduction 'Bruker Apex II'
_computing_molecular_graphics 'ORTEP3 (Farrugia, 1997)'
_computing_structure_refinement 'SHELXL-2014 (Sheldrick, 2014)'
_computing_structure_solution 'SHELXL-2014 (Sheldrick, 2014)'
_diffrn_ambient_temperature 100(2)
_diffrn_measured_fraction_theta_full 0.999
_diffrn_measured_fraction_theta_max 0.983
_diffrn_measurement_device_type 'Bruker D8 Venture'
_diffrn_measurement_method 'Phi and Omega Scans'
_diffrn_radiation_type MoK\a
_diffrn_radiation_wavelength 0.71073
_diffrn_reflns_av_R_equivalents 0.0623
_diffrn_reflns_av_unetI/netI 0.0742
_diffrn_reflns_Laue_measured_fraction_full 0.999
_diffrn_reflns_Laue_measured_fraction_max 0.983
_diffrn_reflns_limit_h_max 13
_diffrn_reflns_limit_h_min -13
_diffrn_reflns_limit_k_max 16
_diffrn_reflns_limit_k_min -16
_diffrn_reflns_limit_l_max 18
_diffrn_reflns_limit_l_min -18
_diffrn_reflns_number 27007
_diffrn_reflns_point_group_measured_fraction_full 0.999
_diffrn_reflns_point_group_measured_fraction_max 0.983
_diffrn_reflns_theta_full 25.242
_diffrn_reflns_theta_max 28.888
_diffrn_reflns_theta_min 2.387
_diffrn_source 'fine-focus sealed tube'
_exptl_absorpt_coefficient_mu 1.067
_exptl_absorpt_correction_T_max 0.746
_exptl_absorpt_correction_T_min 0.575
_exptl_absorpt_correction_type multi-scan
_exptl_absorpt_process_details 'Bruker SADABS (Bruker, 1999)'
_exptl_crystal_colour yellow
_exptl_crystal_density_diffrn 1.834
_exptl_crystal_description block
_exptl_crystal_F_000 880
_exptl_crystal_size_max 0.12
_exptl_crystal_size_mid 0.10
_exptl_crystal_size_min 0.06
_platon_squeeze_details
;
;
_refine_diff_density_max 0.836
_refine_diff_density_min -0.641
_refine_diff_density_rms 0.117
_refine_ls_extinction_method none
_refine_ls_goodness_of_fit_ref 1.028
_refine_ls_hydrogen_treatment mixed
_refine_ls_matrix_type full
_refine_ls_number_parameters 424
_refine_ls_number_reflns 8171
_refine_ls_number_restraints 0
_refine_ls_restrained_S_all 1.028
_refine_ls_R_factor_all 0.0697
_refine_ls_R_factor_gt 0.0458
_refine_ls_shift/su_max 0.001
_refine_ls_shift/su_mean 0.000
_refine_ls_structure_factor_coef Fsqd
_refine_ls_weighting_details 'w=1/[\s^2^(Fo^2^)+(0.0496P)^2^+0.3047P] where P=(Fo^2^+2Fc^2^)/3'
_refine_ls_weighting_scheme calc
_refine_ls_wR_factor_gt 0.0950
_refine_ls_wR_factor_ref 0.1011
_reflns_Friedel_coverage 0.000
_reflns_number_gt 6252
_reflns_number_total 8171
_reflns_threshold_expression 'I > 2\s(I)'
_cod_data_source_file c6dt03778j2.cif
_cod_data_source_block Compound2
_cod_depositor_comments 'Adding full bibliography for 7040960--7040962.cif.'
_cod_database_code 7040961
_shelx_space_group_comment
;
The symmetry employed for this shelxl refinement is uniquely defined
by the following loop, which should always be used as a source of
symmetry information in preference to the above space-group names.
They are only intended as comments.
;
_shelxl_version_number 2014-3

loop_
_space_group_symop_operation_xyz
'x, y, z'
'-x, -y, -z'

loop_
_atom_site_label
_atom_site_type_symbol
_atom_site_fract_x
_atom_site_fract_y
_atom_site_fract_z
_atom_site_U_iso_or_equiv
_atom_site_adp_type
_atom_site_occupancy
_atom_site_site_symmetry_order
_atom_site_calc_flag
_atom_site_refinement_flags_posn
_atom_site_refinement_flags_adp
Rh1 Rh 0.90796(2) 0.19417(2) 0.21097(2) 0.01091(7) Uani 1 1 d . .
Cl1 Cl 0.88037(8) 0.00992(6) 0.34417(6) 0.01772(16) Uani 1 1 d . .
F1 F 0.2950(2) -0.0188(2) 0.39153(17) 0.0440(6) Uani 1 1 d . .
F2 F 0.7589(2) 0.29517(18) 0.71037(15) 0.0353(5) Uani 1 1 d . .
F3 F 0.4906(2) 0.75898(16) 0.06683(16) 0.0326(5) Uani 1 1 d . .
N1 N 1.0784(3) 0.1039(2) 0.13575(18) 0.0133(5) Uani 1 1 d . .
O1 O 0.7434(2) 0.30364(19) 0.05275(16) 0.0198(5) Uani 1 1 d . .
P1 P 0.71137(8) 0.27928(6) 0.29448(6) 0.01224(16) Uani 1 1 d . .
C8 C 0.8486(3) 0.2450(2) 0.0759(2) 0.0141(6) Uani 1 1 d . .
C9 C 0.9517(3) 0.1932(3) -0.0009(2) 0.0150(6) Uani 1 1 d . .
C17 C 0.9340(3) 0.2114(3) -0.1016(2) 0.0189(7) Uani 1 1 d . .
H17 H 0.8565 0.2587 -0.1254 0.023 Uiso 1 1 calc R U
C16 C 1.0325(4) 0.1588(3) -0.1683(3) 0.0241(8) Uani 1 1 d . .
H16 H 1.0202 0.1721 -0.2368 0.029 Uiso 1 1 calc R U
C15 C 1.1472(3) 0.0877(3) -0.1345(2) 0.0206(7) Uani 1 1 d . .
H15 H 1.2112 0.0531 -0.1802 0.025 Uiso 1 1 calc R U
C14 C 1.1690(3) 0.0665(3) -0.0322(2) 0.0167(6) Uani 1 1 d . .
C10 C 1.0692(3) 0.1209(2) 0.0339(2) 0.0144(6) Uani 1 1 d . .
C13 C 1.2801(3) -0.0096(3) 0.0120(3) 0.0206(7) Uani 1 1 d . .
H13 H 1.3488 -0.0469 -0.0289 0.025 Uiso 1 1 calc R U
C12 C 1.2854(3) -0.0275(3) 0.1145(3) 0.0192(7) Uani 1 1 d . .
H12 H 1.3571 -0.0781 0.1446 0.023 Uiso 1 1 calc R U
C11 C 1.1814(3) 0.0310(3) 0.1752(2) 0.0157(6) Uani 1 1 d . .
H11 H 1.1859 0.0177 0.2454 0.019 Uiso 1 1 calc R U
C1 C 0.9830(3) 0.3504(3) 0.1482(2) 0.0145(6) Uani 1 1 d . .
C2 C 1.1160(3) 0.3508(3) 0.0710(3) 0.0166(6) Uani 1 1 d . .
C4 C 1.2309(3) 0.3075(3) 0.1329(3) 0.0191(7) Uani 1 1 d . .
C5 C 1.1658(3) 0.2818(3) 0.2474(3) 0.0195(7) Uani 1 1 d . .
C6 C 1.0372(3) 0.3741(3) 0.2337(2) 0.0150(6) Uani 1 1 d . .
C7 C 1.1002(4) 0.4830(3) 0.1680(3) 0.0193(7) Uani 1 1 d . .
C3 C 1.1903(3) 0.4350(3) 0.0827(3) 0.0187(7) Uani 1 1 d . .
C18 C 0.5752(3) 0.1938(2) 0.3254(2) 0.0144(6) Uani 1 1 d . .
C19 C 0.5695(3) 0.1412(3) 0.2533(3) 0.0249(8) Uani 1 1 d . .
H19 H 0.6296 0.1541 0.1894 0.030 Uiso 1 1 calc R U
C20 C 0.4742(4) 0.0692(3) 0.2758(3) 0.0295(8) Uani 1 1 d . .
H20 H 0.4700 0.0330 0.2278 0.035 Uiso 1 1 calc R U
C21 C 0.3870(4) 0.0530(3) 0.3699(3) 0.0274(8) Uani 1 1 d . .
C22 C 0.3890(4) 0.1045(3) 0.4415(3) 0.0314(9) Uani 1 1 d . .
H22 H 0.3272 0.0926 0.5045 0.038 Uiso 1 1 calc R U
C23 C 0.4845(3) 0.1748(3) 0.4191(3) 0.0246(8) Uani 1 1 d . .
H23 H 0.4878 0.2100 0.4680 0.029 Uiso 1 1 calc R U
C24 C 0.7251(3) 0.2874(2) 0.4213(2) 0.0132(6) Uani 1 1 d . .
C25 C 0.8357(3) 0.2218(3) 0.4688(2) 0.0152(6) Uani 1 1 d . .
H25 H 0.9021 0.1758 0.4345 0.018 Uiso 1 1 calc R U
C26 C 0.8480(3) 0.2242(3) 0.5667(2) 0.0183(7) Uani 1 1 d . .
H26 H 0.9218 0.1808 0.5985 0.022 Uiso 1 1 calc R U
C27 C 0.7482(4) 0.2925(3) 0.6148(2) 0.0224(7) Uani 1 1 d . .
C28 C 0.6366(4) 0.3569(3) 0.5720(2) 0.0227(7) Uani 1 1 d . .
H28 H 0.5693 0.4006 0.6080 0.027 Uiso 1 1 calc R U
C29 C 0.6267(3) 0.3552(3) 0.4741(2) 0.0198(7) Uani 1 1 d . .
H29 H 0.5530 0.4001 0.4429 0.024 Uiso 1 1 calc R U
C30 C 0.6354(3) 0.4265(3) 0.2299(2) 0.0154(6) Uani 1 1 d . .
C31 C 0.6924(3) 0.5190(3) 0.2276(2) 0.0174(6) Uani 1 1 d . .
H31 H 0.7643 0.5050 0.2630 0.021 Uiso 1 1 calc R U
C32 C 0.6431(3) 0.6313(3) 0.1732(3) 0.0204(7) Uani 1 1 d . .
H32 H 0.6806 0.6929 0.1722 0.025 Uiso 1 1 calc R U
C33 C 0.5376(3) 0.6492(3) 0.1210(2) 0.0224(7) Uani 1 1 d . .
C34 C 0.4772(3) 0.5607(3) 0.1219(2) 0.0209(7) Uani 1 1 d . .
H34 H 0.4050 0.5758 0.0865 0.025 Uiso 1 1 calc R U
C35 C 0.5268(3) 0.4493(3) 0.1766(2) 0.0157(6) Uani 1 1 d . .
H35 H 0.4875 0.3886 0.1780 0.019 Uiso 1 1 calc R U
H2 H 1.124(3) 0.339(3) 0.016(3) 0.009(8) Uiso 1 1 d . .
H7B H 1.034(3) 0.544(3) 0.148(2) 0.005(7) Uiso 1 1 d . .
H4 H 1.311(4) 0.269(3) 0.114(3) 0.022(9) Uiso 1 1 d . .
H6 H 0.972(4) 0.385(3) 0.300(3) 0.032(10) Uiso 1 1 d . .
H7A H 1.146(4) 0.510(3) 0.206(3) 0.029(10) Uiso 1 1 d . .
H1 H 0.910(4) 0.416(3) 0.119(3) 0.029(10) Uiso 1 1 d . .
H5B H 1.219(4) 0.302(3) 0.288(3) 0.028(10) Uiso 1 1 d . .
H5A H 1.146(4) 0.190(4) 0.280(3) 0.052(13) Uiso 1 1 d . .
H3 H 1.250(4) 0.476(3) 0.030(3) 0.031(10) Uiso 1 1 d . .

loop_
_atom_site_aniso_label
_atom_site_aniso_U_11
_atom_site_aniso_U_22
_atom_site_aniso_U_33
_atom_site_aniso_U_23
_atom_site_aniso_U_13
_atom_site_aniso_U_12
Rh1 0.01112(12) 0.00972(12) 0.01114(12) -0.00186(8) -0.00398(8) -0.00011(8)
Cl1 0.0210(4) 0.0125(4) 0.0155(4) -0.0019(3) -0.0010(3) -0.0006(3)
F1 0.0504(15) 0.0476(14) 0.0374(12) 0.0132(11) -0.0212(11) -0.0402(12)
F2 0.0482(14) 0.0408(13) 0.0200(10) -0.0158(9) -0.0150(10) 0.0068(11)
F3 0.0392(13) 0.0138(10) 0.0325(11) 0.0013(8) -0.0091(10) 0.0098(9)
N1 0.0159(13) 0.0124(12) 0.0122(12) -0.0049(10) -0.0026(10) -0.0018(10)
O1 0.0176(12) 0.0229(12) 0.0191(11) -0.0043(9) -0.0123(9) 0.0028(9)
P1 0.0118(4) 0.0110(4) 0.0130(4) -0.0024(3) -0.0035(3) -0.0009(3)
C8 0.0162(16) 0.0116(14) 0.0138(14) -0.0020(12) -0.0039(12) -0.0023(12)
C9 0.0209(17) 0.0129(15) 0.0133(14) -0.0038(12) -0.0061(13) -0.0042(12)
C17 0.0266(18) 0.0122(15) 0.0186(16) -0.0005(13) -0.0119(14) -0.0026(13)
C16 0.040(2) 0.0189(17) 0.0153(16) -0.0041(13) -0.0107(15) -0.0044(15)
C15 0.0298(19) 0.0150(16) 0.0156(15) -0.0060(13) -0.0012(14) -0.0018(14)
C14 0.0221(17) 0.0117(15) 0.0158(15) -0.0040(12) -0.0040(13) -0.0015(12)
C10 0.0203(16) 0.0098(14) 0.0147(14) -0.0027(12) -0.0074(13) -0.0025(12)
C13 0.0191(17) 0.0201(17) 0.0245(17) -0.0133(14) -0.0030(14) 0.0021(13)
C12 0.0135(16) 0.0178(16) 0.0263(17) -0.0089(14) -0.0087(13) 0.0066(12)
C11 0.0171(16) 0.0145(15) 0.0158(15) -0.0036(12) -0.0072(12) 0.0001(12)
C1 0.0124(15) 0.0129(15) 0.0180(15) -0.0046(12) -0.0038(12) -0.0008(12)
C2 0.0174(17) 0.0194(17) 0.0124(15) -0.0035(13) -0.0021(13) -0.0044(13)
C4 0.0115(16) 0.0200(17) 0.0249(17) -0.0058(14) -0.0045(14) -0.0009(13)
C5 0.0169(17) 0.0195(17) 0.0223(17) -0.0023(14) -0.0092(14) -0.0036(13)
C6 0.0151(16) 0.0122(15) 0.0178(15) -0.0024(12) -0.0053(13) -0.0033(12)
C7 0.0197(17) 0.0143(16) 0.0244(17) -0.0035(14) -0.0079(14) -0.0031(14)
C3 0.0160(16) 0.0182(16) 0.0206(16) -0.0016(13) -0.0030(13) -0.0069(13)
C18 0.0120(15) 0.0114(14) 0.0187(15) 0.0003(12) -0.0087(12) -0.0007(11)
C19 0.0193(18) 0.0278(19) 0.0305(19) -0.0133(16) -0.0001(15) -0.0066(14)
C20 0.027(2) 0.030(2) 0.039(2) -0.0145(17) -0.0097(17) -0.0097(16)
C21 0.0273(19) 0.0244(18) 0.0283(19) 0.0106(15) -0.0184(16) -0.0141(15)
C22 0.028(2) 0.049(2) 0.0160(16) 0.0034(16) -0.0051(15) -0.0219(18)
C23 0.0255(19) 0.031(2) 0.0184(16) -0.0024(14) -0.0064(14) -0.0125(15)
C24 0.0150(15) 0.0107(14) 0.0131(14) -0.0013(11) -0.0035(12) -0.0027(12)
C25 0.0174(16) 0.0127(15) 0.0173(15) -0.0056(12) -0.0051(12) -0.0018(12)
C26 0.0185(17) 0.0160(16) 0.0184(16) -0.0015(13) -0.0069(13) -0.0008(13)
C27 0.0301(19) 0.0234(18) 0.0137(15) -0.0047(13) -0.0056(14) -0.0041(15)
C28 0.0272(19) 0.0218(17) 0.0173(16) -0.0090(14) -0.0031(14) 0.0029(14)
C29 0.0183(17) 0.0174(16) 0.0198(16) -0.0044(13) -0.0067(13) 0.0063(13)
C30 0.0166(16) 0.0132(15) 0.0126(14) -0.0024(12) -0.0005(12) 0.0004(12)
C31 0.0143(16) 0.0165(16) 0.0187(15) -0.0041(13) -0.0020(13) -0.0003(12)
C32 0.0227(18) 0.0129(15) 0.0229(17) -0.0068(13) 0.0020(14) -0.0017(13)
C33 0.0232(18) 0.0148(16) 0.0174(16) -0.0009(13) 0.0015(14) 0.0084(13)
C34 0.0162(17) 0.0262(18) 0.0167(16) -0.0064(14) -0.0052(13) 0.0060(13)
C35 0.0137(15) 0.0166(15) 0.0160(15) -0.0040(12) -0.0043(12) -0.0005(12)

loop_
_atom_type_symbol
_atom_type_description
_atom_type_scat_dispersion_real
_atom_type_scat_dispersion_imag
_atom_type_scat_source
C C 0.0033 0.0016 'International Tables Vol C Tables 4.2.6.8 and 6.1.1.4'
Cl Cl 0.1484 0.1585 'International Tables Vol C Tables 4.2.6.8 and 6.1.1.4'
F F 0.0171 0.0103 'International Tables Vol C Tables 4.2.6.8 and 6.1.1.4'
N N 0.0061 0.0033 'International Tables Vol C Tables 4.2.6.8 and 6.1.1.4'
O O 0.0106 0.0060 'International Tables Vol C Tables 4.2.6.8 and 6.1.1.4'
P P 0.1023 0.0942 'International Tables Vol C Tables 4.2.6.8 and 6.1.1.4'
Rh Rh -1.1178 0.9187 'International Tables Vol C Tables 4.2.6.8 and 6.1.1.4'
H H 0.0000 0.0000 'International Tables Vol C Tables 4.2.6.8 and 6.1.1.4'

loop_
_geom_angle_atom_site_label_1
_geom_angle_atom_site_label_2
_geom_angle_atom_site_label_3
_geom_angle
C8 Rh1 C1 81.89(12)
C8 Rh1 N1 84.30(11)
C1 Rh1 N1 93.81(11)
C8 Rh1 P1 94.60(9)
C1 Rh1 P1 91.19(9)
N1 Rh1 P1 174.68(7)
C8 Rh1 Cl1 124.75(9)
C1 Rh1 Cl1 153.15(9)
N1 Rh1 Cl1 86.51(7)
P1 Rh1 Cl1 89.87(3)
C11 N1 C10 119.1(3)
C11 N1 Rh1 129.3(2)
C10 N1 Rh1 111.41(19)
C24 P1 C30 102.50(14)
C24 P1 C18 104.29(14)
C30 P1 C18 104.65(14)
C24 P1 Rh1 113.68(10)
C30 P1 Rh1 119.84(10)
C18 P1 Rh1 110.40(10)
O1 C8 C9 121.4(3)
O1 C8 Rh1 128.3(2)
C9 C8 Rh1 110.2(2)
C17 C9 C10 119.2(3)
C17 C9 C8 122.8(3)
C10 C9 C8 118.0(3)
C9 C17 C16 120.0(3)
C9 C17 H17 120.0
C16 C17 H17 120.0
C15 C16 C17 121.1(3)
C15 C16 H16 119.5
C17 C16 H16 119.5
C16 C15 C14 120.8(3)
C16 C15 H15 119.6
C14 C15 H15 119.6
C15 C14 C10 117.4(3)
C15 C14 C13 125.2(3)
C10 C14 C13 117.3(3)
N1 C10 C9 116.1(3)
N1 C10 C14 122.2(3)
C9 C10 C14 121.6(3)
C12 C13 C14 119.5(3)
C12 C13 H13 120.3
C14 C13 H13 120.3
C13 C12 C11 119.7(3)
C13 C12 H12 120.2
C11 C12 H12 120.2
N1 C11 C12 122.2(3)
N1 C11 H11 118.9
C12 C11 H11 118.9
C2 C1 C6 96.2(2)
C2 C1 Rh1 116.3(2)
C6 C1 Rh1 109.70(19)
C2 C1 H1 112(2)
C6 C1 H1 111(2)
Rh1 C1 H1 111(2)
C3 C2 C4 60.1(2)
C3 C2 C1 107.5(3)
C4 C2 C1 108.1(3)
C3 C2 H2 122(2)
C4 C2 H2 121(2)
C1 C2 H2 123(2)
C5 C4 C3 106.6(3)
C5 C4 C2 106.5(3)
C3 C4 C2 59.7(2)
C5 C4 H4 120(2)
C3 C4 H4 123(2)
C2 C4 H4 125(2)
C4 C5 C6 97.6(2)
C4 C5 H5B 111(2)
C6 C5 H5B 108(2)
C4 C5 H5A 110(2)
C6 C5 H5A 115(2)
H5B C5 H5A 115(3)
C7 C6 C5 101.2(3)
C7 C6 C1 100.5(2)
C5 C6 C1 102.3(3)
C7 C6 H6 112(2)
C5 C6 H6 118(2)
C1 C6 H6 120(2)
C3 C7 C6 97.3(3)
C3 C7 H7B 116.6(19)
C6 C7 H7B 110.3(19)
C3 C7 H7A 116(2)
C6 C7 H7A 115(2)
H7B C7 H7A 103(3)
C2 C3 C4 60.2(2)
C2 C3 C7 106.1(3)
C4 C3 C7 107.1(3)
C2 C3 H3 125(2)
C4 C3 H3 120(2)
C7 C3 H3 122(2)
C23 C18 C19 119.1(3)
C23 C18 P1 123.0(2)
C19 C18 P1 117.9(2)
C18 C19 C20 120.3(3)
C18 C19 H19 119.9
C20 C19 H19 119.9
C21 C20 C19 118.3(3)
C21 C20 H20 120.8
C19 C20 H20 120.8
C22 C21 F1 119.5(3)
C22 C21 C20 122.8(3)
F1 C21 C20 117.8(3)
C21 C22 C23 118.6(3)
C21 C22 H22 120.7
C23 C22 H22 120.7
C22 C23 C18 121.0(3)
C22 C23 H23 119.5
C18 C23 H23 119.5
C29 C24 C25 118.7(3)
C29 C24 P1 121.9(2)
C25 C24 P1 119.4(2)
C26 C25 C24 120.8(3)
C26 C25 H25 119.6
C24 C25 H25 119.6
C27 C26 C25 117.9(3)
C27 C26 H26 121.1
C25 C26 H26 121.1
F2 C27 C26 118.3(3)
F2 C27 C28 118.3(3)
C26 C27 C28 123.3(3)
C27 C28 C29 118.3(3)
C27 C28 H28 120.9
C29 C28 H28 120.9
C28 C29 C24 121.0(3)
C28 C29 H29 119.5
C24 C29 H29 119.5
C31 C30 C35 118.7(3)
C31 C30 P1 119.4(2)
C35 C30 P1 121.8(2)
C32 C31 C30 120.9(3)
C32 C31 H31 119.5
C30 C31 H31 119.5
C33 C32 C31 118.2(3)
C33 C32 H32 120.9
C31 C32 H32 120.9
F3 C33 C32 118.2(3)
F3 C33 C34 118.9(3)
C32 C33 C34 122.9(3)
C35 C34 C33 118.3(3)
C35 C34 H34 120.9
C33 C34 H34 120.9
C34 C35 C30 120.9(3)
C34 C35 H35 119.6
C30 C35 H35 119.6

loop_
_geom_bond_atom_site_label_1
_geom_bond_atom_site_label_2
_geom_bond_distance
Rh1 C8 1.940(3)
Rh1 C1 2.091(3)
Rh1 N1 2.100(2)
Rh1 P1 2.2891(8)
Rh1 Cl1 2.4296(8)
F1 C21 1.362(4)
F2 C27 1.353(4)
F3 C33 1.356(3)
N1 C11 1.317(4)
N1 C10 1.363(4)
O1 C8 1.202(3)
P1 C24 1.817(3)
P1 C30 1.827(3)
P1 C18 1.834(3)
C8 C9 1.504(4)
C9 C17 1.371(4)
C9 C10 1.406(4)
C17 C16 1.396(5)
C17 H17 0.9300
C16 C15 1.374(5)
C16 H16 0.9300
C15 C14 1.400(4)
C15 H15 0.9300
C14 C10 1.409(4)
C14 C13 1.417(4)
C13 C12 1.359(4)
C13 H13 0.9300
C12 C11 1.411(4)
C12 H12 0.9300
C11 H11 0.9300
C1 C2 1.512(4)
C1 C6 1.548(4)
C1 H1 1.01(4)
C2 C3 1.502(4)
C2 C4 1.509(4)
C2 H2 0.79(3)
C4 C5 1.505(5)
C4 C3 1.507(5)
C4 H4 0.88(4)
C5 C6 1.542(4)
C5 H5B 0.98(4)
C5 H5A 1.13(4)
C6 C7 1.540(4)
C6 H6 1.03(4)
C7 C3 1.512(5)
C7 H7B 0.91(3)
C7 H7A 0.96(4)
C3 H3 0.91(4)
C18 C23 1.376(4)
C18 C19 1.378(4)
C19 C20 1.389(5)
C19 H19 0.9300
C20 C21 1.362(5)
C20 H20 0.9300
C21 C22 1.350(5)
C22 C23 1.375(5)
C22 H22 0.9300
C23 H23 0.9300
C24 C29 1.391(4)
C24 C25 1.395(4)
C25 C26 1.390(4)
C25 H25 0.9300
C26 C27 1.366(5)
C26 H26 0.9300
C27 C28 1.372(5)
C28 C29 1.377(4)
C28 H28 0.9300
C29 H29 0.9300
C30 C31 1.397(4)
C30 C35 1.400(4)
C31 C32 1.387(4)
C31 H31 0.9300
C32 C33 1.372(5)
C32 H32 0.9300
C33 C34 1.382(5)
C34 C35 1.380(4)
C34 H34 0.9300
C35 H35 0.9300

loop_
_geom_torsion_atom_site_label_1
_geom_torsion_atom_site_label_2
_geom_torsion_atom_site_label_3
_geom_torsion_atom_site_label_4
_geom_torsion
O1 C8 C9 C17 1.6(5)
Rh1 C8 C9 C17 177.8(2)
O1 C8 C9 C10 -176.8(3)
Rh1 C8 C9 C10 -0.6(3)
C10 C9 C17 C16 -0.3(5)
C8 C9 C17 C16 -178.7(3)
C9 C17 C16 C15 0.6(5)
C17 C16 C15 C14 -0.4(5)
C16 C15 C14 C10 0.0(5)
C16 C15 C14 C13 176.7(3)
C11 N1 C10 C9 175.5(3)
Rh1 N1 C10 C9 0.1(3)
C11 N1 C10 C14 -2.5(4)
Rh1 N1 C10 C14 -177.9(2)
C17 C9 C10 N1 -178.2(3)
C8 C9 C10 N1 0.3(4)
C17 C9 C10 C14 -0.1(4)
C8 C9 C10 C14 178.3(3)
C15 C14 C10 N1 178.2(3)
C13 C14 C10 N1 1.2(4)
C15 C14 C10 C9 0.3(4)
C13 C14 C10 C9 -176.7(3)
C15 C14 C13 C12 -176.2(3)
C10 C14 C13 C12 0.5(5)
C14 C13 C12 C11 -0.9(5)
C10 N1 C11 C12 2.1(4)
Rh1 N1 C11 C12 176.6(2)
C13 C12 C11 N1 -0.4(5)
C6 C1 C2 C3 -32.6(3)
Rh1 C1 C2 C3 -148.2(2)
C6 C1 C2 C4 30.8(3)
Rh1 C1 C2 C4 -84.7(3)
C3 C2 C4 C5 99.9(3)
C1 C2 C4 C5 -0.3(3)
C1 C2 C4 C3 -100.2(3)
C3 C4 C5 C6 31.9(3)
C2 C4 C5 C6 -30.7(3)
C4 C5 C6 C7 -52.1(3)
C4 C5 C6 C1 51.4(3)
C2 C1 C6 C7 53.2(3)
Rh1 C1 C6 C7 174.0(2)
C2 C1 C6 C5 -50.8(3)
Rh1 C1 C6 C5 70.0(2)
C5 C6 C7 C3 51.5(3)
C1 C6 C7 C3 -53.5(3)
C1 C2 C3 C4 101.3(3)
C4 C2 C3 C7 -100.8(3)
C1 C2 C3 C7 0.5(3)
C5 C4 C3 C2 -99.7(3)
C5 C4 C3 C7 -0.6(3)
C2 C4 C3 C7 99.1(3)
C6 C7 C3 C2 32.2(3)
C6 C7 C3 C4 -30.9(3)
C24 P1 C18 C23 16.7(3)
C30 P1 C18 C23 -90.6(3)
Rh1 P1 C18 C23 139.2(3)
C24 P1 C18 C19 -159.5(2)
C30 P1 C18 C19 93.2(3)
Rh1 P1 C18 C19 -37.0(3)
C23 C18 C19 C20 -0.7(5)
P1 C18 C19 C20 175.7(3)
C18 C19 C20 C21 0.4(5)
C19 C20 C21 C22 0.4(6)
C19 C20 C21 F1 -179.3(3)
F1 C21 C22 C23 178.7(3)
C20 C21 C22 C23 -1.1(6)
C21 C22 C23 C18 0.8(5)
C19 C18 C23 C22 0.0(5)
P1 C18 C23 C22 -176.1(3)
C30 P1 C24 C29 36.4(3)
C18 P1 C24 C29 -72.5(3)
Rh1 P1 C24 C29 167.3(2)
C30 P1 C24 C25 -145.1(2)
C18 P1 C24 C25 106.0(2)
Rh1 P1 C24 C25 -14.3(3)
C29 C24 C25 C26 -0.2(4)
P1 C24 C25 C26 -178.7(2)
C24 C25 C26 C27 0.2(5)
C25 C26 C27 F2 179.8(3)
C25 C26 C27 C28 0.9(5)
F2 C27 C28 C29 179.2(3)
C26 C27 C28 C29 -1.9(5)
C27 C28 C29 C24 1.8(5)
C25 C24 C29 C28 -0.8(5)
P1 C24 C29 C28 177.6(3)
C24 P1 C30 C31 49.9(3)
C18 P1 C30 C31 158.5(2)
Rh1 P1 C30 C31 -77.0(3)
C24 P1 C30 C35 -134.3(3)
C18 P1 C30 C35 -25.7(3)
Rh1 P1 C30 C35 98.7(3)
C35 C30 C31 C32 -0.3(5)
P1 C30 C31 C32 175.6(2)
C30 C31 C32 C33 -0.5(5)
C31 C32 C33 F3 -179.2(3)
C31 C32 C33 C34 1.1(5)
F3 C33 C34 C35 179.5(3)
C32 C33 C34 C35 -0.9(5)
C33 C34 C35 C30 0.0(5)
C31 C30 C35 C34 0.5(4)
P1 C30 C35 C34 -175.3(2)

loop_
_platon_squeeze_void_nr
_platon_squeeze_void_average_x
_platon_squeeze_void_average_y
_platon_squeeze_void_average_z
_platon_squeeze_void_volume
_platon_squeeze_void_count_electrons
_platon_squeeze_void_content
1 0.000 0.500 0.500 265 25 ' '
